data_7716589
loop_
_publ_author_name
'Ismael, Fouad'
'Fleming, Cassandra L.'
'Christopher, Timothy D.'
'S&#xf6;hnel, Tilo'
'Zhou, Yuchen'
'Krenske, Elizabeth H.'
'Gahan, Lawrence R.'
'Blackman, Allan G.'

_publ_section_title
;
 Co(III) complexes of the pentadentate NHC ligand PY4Im: carbene-induced
 <i>trans</i> influences and the non-disappearing <sup>13</sup>C NMR peak.
;
_journal_issue 30
_journal_name_full 'Dalton transactions (Cambridge, England : 2003)'
_journal_page_first 12688
_journal_page_last 12697
_journal_paper_doi 10.1039/d4dt01579g
_journal_volume 53
_journal_year 2024
_chemical_formula_moiety 'C25 H20 Co N7 O2, Cl0.964 O4, Cl O4, 1.394(H2 O)'
_chemical_formula_sum 'C25 H22.79 Cl1.97 Co N7 O11.4'
_chemical_formula_weight 732.20
_space_group_crystal_system triclinic
_space_group_IT_number 2
_space_group_name_Hall '-P 1'
_space_group_name_H-M_alt 'P -1'
_atom_sites_solution_hydrogens mixed
_atom_sites_solution_primary dual
_audit_creation_date 2024-07-05
_audit_creation_method
;
Olex2 1.5
(compiled 2024.01.12 svn.r2f8d729c for OlexSys, GUI svn.r6928)
;
_audit_update_record
;
2024-07-06 deposited with the CCDC.	2024-07-10 downloaded from the CCDC.
;
_cell_angle_alpha 97.658(2)
_cell_angle_beta 108.587(2)
_cell_angle_gamma 107.640(2)
_cell_formula_units_Z 2
_cell_length_a 9.0838(2)
_cell_length_b 12.5241(2)
_cell_length_c 13.9453(2)
_cell_measurement_reflns_used 12423
_cell_measurement_temperature 105.5(5)
_cell_measurement_theta_max 72.3390
_cell_measurement_theta_min 3.4430
_cell_volume 1385.88(5)
_computing_cell_refinement 'CrysAlisPro 1.171.40.84a (Rigaku OD, 2020)'
_computing_data_collection 'CrysAlisPro 1.171.40.84a (Rigaku OD, 2020)'
_computing_data_reduction 'CrysAlisPro 1.171.40.84a (Rigaku OD, 2020)'
_computing_molecular_graphics 'Olex2 1.5 (Dolomanov et al., 2009)'
_computing_publication_material 'Olex2 1.5 (Dolomanov et al., 2009)'
_computing_structure_refinement 'SHELXL 2019/3 (Sheldrick, 2015)'
_computing_structure_solution 'SHELXD  (Sheldrick, 2008)'
_diffrn_ambient_environment N~2~
_diffrn_ambient_temperature 105.5(5)
_diffrn_detector 'Hybrid Pixel Array Detector'
_diffrn_detector_area_resol_mean 5.8140
_diffrn_detector_type 'Pilatus 200K'
_diffrn_measured_fraction_theta_full 0.998
_diffrn_measured_fraction_theta_max 0.958
_diffrn_measurement_details
;
List of Runs (angles in degrees, time in seconds):

  # Type    Start    End  Width  t~exp~   \w     \q     \k     \f   Frames
#--------------------------------------------------------------------------
  1  \w    -19.00  34.00   0.50    0.25    --  -47.23  19.00 -30.00  106
  2  \w    -14.00  32.00   0.50    0.25    --  -47.23  19.00  90.00   92
  3  \w    -44.00 -18.00   0.50    0.25    --  -47.23 108.00 153.00   52
  4  \w    -26.00  10.00   0.50    0.25    --  -47.23  19.00-150.00   72
  5  \w    -60.00 -30.00   0.50    0.25    --  -47.23 -57.00-180.00   60
  6  \w   -113.00 -71.00   0.50    1.00    --  -90.25 -45.00 -30.00   84
  7  \w   -122.00 -94.00   0.50    1.00    --  -90.25-108.00  56.00   56
  8  \w   -119.00 -20.00   0.50    0.25    --  -47.23 -77.00  60.00  198
  9  \w   -101.00 -75.00   0.50    1.00    --  -90.25 -30.00  90.00   52
 10  \w    -47.00 -21.00   0.50    1.00    --  -90.25  45.00  90.00   52
 11  \w    -43.00 -18.00   0.50    1.00    --  -90.25  45.00  60.00   50
 12  \w    -50.00 -23.00   0.50    1.00    --  -90.25  45.00   0.00   54
 13  \w    -44.00 -13.00   0.50    1.00    --  -90.25  45.00 -30.00   62
 14  \w    -70.00 -17.00   0.50    1.00    --  -90.25  61.00-180.00  106
 15  \w   -117.00 -92.00   0.50    0.25    --  -47.23 -57.00-180.00   50
 16  \w   -169.00 -70.00   0.50    1.00    --  -90.25 -30.00-180.00  198
 17  \w   -165.00-120.00   0.50    1.00    --  -90.25 -45.00 -30.00   90
 18  \w   -124.00 -84.00   0.50    0.25    --  -47.23-125.00  90.00   80
 19  \w   -163.00-105.00   0.50    1.00    --  -90.25 -61.00 120.00  116
 20  \w   -171.00-119.00   0.50    1.00    --  -90.25 -30.00  90.00  104
 21  \w   -100.00 -41.00   0.50    1.00    --  -90.25  77.00  30.00  118
 22  \w    -81.00 -49.00   0.50    0.25    --  -47.23 108.00 153.00   64
 23  \w    -48.00 -23.00   0.50    1.00    --  -90.25 108.00 153.00   50
 24  \w     31.00  56.00   0.50    0.25    --   47.23-108.00  56.00   50
 25  \w     68.00  99.00   0.50    1.00    --   97.33-108.00  56.00   62
 26  \w     78.00 104.00   0.50    1.00    --   97.33 -95.00  60.00   52
 27  \w     54.00 109.00   0.50    1.00    --   97.33-111.00  30.00  110
 28  \w     69.00  95.00   0.50    1.00    --   97.33 -95.00 -60.00   52
 29  \w     75.00 101.00   0.50    1.00    --   97.33-111.00-120.00   52
 30  \w     74.00 108.00   0.50    1.00    --   97.33-111.00-180.00   68
 31  \w     39.00  64.00   0.50    1.00    --   97.33 -61.00-150.00   50
 32  \w     23.00  67.00   0.50    1.00    --   97.33-111.00-120.00   88
 33  \w     43.00 104.00   0.50    1.00    --   97.33-111.00 -60.00  122
 34  \w     23.00  48.00   0.50    1.00    --   97.33 -45.00  30.00   50
 35  \w     21.00  50.00   0.50    1.00    --   97.33 -45.00  60.00   58
 36  \w     34.00 100.00   0.50    1.00    --   97.33 -77.00  90.00  132
 37  \w     20.00  96.00   0.50    1.00    --   97.33 -95.00  90.00  152
 38  \w     22.00  49.00   0.50    1.00    --   97.33 -45.00 -30.00   54
 39  \w     21.00  48.00   0.50    1.00    --   97.33 -45.00 -90.00   54
 40  \w     24.00  50.00   0.50    1.00    --   97.33 -45.00-150.00   52
 41  \w     25.00  60.00   0.50    1.00    --   97.33 -61.00 -90.00   70
 42  \w     27.00  56.00   0.50    1.00    --   97.33-111.00-180.00   58
 43  \w     18.00  60.00   0.50    1.00    --   97.33 -95.00  60.00   84
 44  \w     26.00  51.00   0.50    1.00    --   97.33 -45.00  90.00   50
 45  \w    117.00 143.00   0.50    1.00    --   97.33 108.00 153.00   52
 46  \w    109.00 155.00   0.50    1.00    --   97.33 111.00  90.00   92
 47  \w    101.00 134.00   0.50    1.00    --   97.33 178.00   0.00   66
 48  \w     97.00 138.00   0.50    1.00    --   97.33 178.00 -60.00   82
 49  \w     63.00  88.00   0.50    1.00    --   97.33 178.00 -60.00   50
;
_diffrn_measurement_device 'four-circle diffractometer'
_diffrn_measurement_device_type 'XtaLAB Synergy, Dualflex, Pilatus 200K'
_diffrn_measurement_method '\w scans'
_diffrn_orient_matrix_type 'CrysAlisPro convention (1999,Acta A55,543-557)'
_diffrn_orient_matrix_UB_11 -0.1017474000
_diffrn_orient_matrix_UB_12 0.0677682000
_diffrn_orient_matrix_UB_13 0.0297848000
_diffrn_orient_matrix_UB_21 -0.1287670000
_diffrn_orient_matrix_UB_22 -0.0440507000
_diffrn_orient_matrix_UB_23 -0.1134873000
_diffrn_orient_matrix_UB_31 -0.1004468000
_diffrn_orient_matrix_UB_32 -0.1062149000
_diffrn_orient_matrix_UB_33 0.0275329000
_diffrn_radiation_monochromator mirror
_diffrn_radiation_probe x-ray
_diffrn_radiation_type 'Cu K\a'
_diffrn_radiation_wavelength 1.54184
_diffrn_reflns_av_R_equivalents 0.0282
_diffrn_reflns_av_unetI/netI 0.0272
_diffrn_reflns_Laue_measured_fraction_full 0.998
_diffrn_reflns_Laue_measured_fraction_max 0.958
_diffrn_reflns_limit_h_max 10
_diffrn_reflns_limit_h_min -11
_diffrn_reflns_limit_k_max 13
_diffrn_reflns_limit_k_min -15
_diffrn_reflns_limit_l_max 17
_diffrn_reflns_limit_l_min -15
_diffrn_reflns_number 18024
_diffrn_reflns_point_group_measured_fraction_full 0.998
_diffrn_reflns_point_group_measured_fraction_max 0.958
_diffrn_reflns_theta_full 67.684
_diffrn_reflns_theta_max 72.468
_diffrn_reflns_theta_min 3.458
_diffrn_source 'micro-focus sealed X-ray tube'
_diffrn_source_type 'PhotonJet (Cu) X-ray Source'
_exptl_absorpt_coefficient_mu 7.302
_exptl_absorpt_correction_T_max 1.00000
_exptl_absorpt_correction_T_min 0.80828
_exptl_absorpt_correction_type multi-scan
_exptl_absorpt_process_details
;
CrysAlisPro 1.171.40.84a (Rigaku Oxford Diffraction, 2020)
Empirical absorption correction using spherical harmonics,
implemented in SCALE3 ABSPACK scaling algorithm.
;
_exptl_crystal_colour orange
_exptl_crystal_colour_primary orange
_exptl_crystal_density_diffrn 1.755
_exptl_crystal_description needle
_exptl_crystal_F_000 747
_exptl_crystal_size_max 0.15
_exptl_crystal_size_mid 0.05
_exptl_crystal_size_min 0.04
_refine_diff_density_max 0.461
_refine_diff_density_min -0.334
_refine_diff_density_rms 0.050
_refine_ls_extinction_method none
_refine_ls_goodness_of_fit_ref 1.037
_refine_ls_hydrogen_treatment mixed
_refine_ls_matrix_type full
_refine_ls_number_parameters 437
_refine_ls_number_reflns 5271
_refine_ls_number_restraints 0
_refine_ls_restrained_S_all 1.037
_refine_ls_R_factor_all 0.0289
_refine_ls_R_factor_gt 0.0277
_refine_ls_shift/su_max 0.001
_refine_ls_shift/su_mean 0.000
_refine_ls_structure_factor_coef Fsqd
_refine_ls_weighting_details 'w=1/[\s^2^(Fo^2^)+(0.0264P)^2^+1.1728P] where P=(Fo^2^+2Fc^2^)/3'
_refine_ls_weighting_scheme calc
_refine_ls_wR_factor_gt 0.0678
_refine_ls_wR_factor_ref 0.0684
_reflns_Friedel_coverage 0.000
_reflns_number_gt 5087
_reflns_number_total 5271
_reflns_threshold_expression 'I > 2\s(I)'
_cod_data_source_file d4dt01579g2.cif
_cod_data_source_block fi-014
_cod_depositor_comments 'Adding full bibliography for 7716587--7716594.cif.'
_cod_original_cell_volume 1385.87(5)
_cod_original_formula_sum 'C25 H22.79 Cl1.97 Co N7 O11.40'
_cod_database_code 7716589
_shelx_shelxl_version_number 2019/3
_chemical_oxdiff_formula 'C25 H20 N7 Co O3'
_shelx_space_group_comment
;
The symmetry employed for this shelxl refinement is uniquely defined
by the following loop, which should always be used as a source of
symmetry information in preference to the above space-group names.
They are only intended as comments.
;
_olex2_refinement_description
;
1. Fixed Uiso
 At 1.2 times of:
  All C(H) groups
 At 1.5 times of:
  All O(H,H) groups
2. Others
 Sof(O12)=Sof(H12A)=Sof(H12B)=FVAR(1)
3.a Free rotating group:
 O12(H12A,H12B)
3.b Ternary CH refined with riding coordinates:
 C4(H4), C5(H5)
3.c Aromatic/amide H refined with riding coordinates:
 C2(H2), C3(H3), C8(H8), C9(H9), C10(H10), C7(H7), C22(H22), C25(H25),
 C15(H15), C12(H12), C18(H18), C19(H19), C14(H14), C23(H23), C24(H24), C20(H20),
  C17(H17), C13(H13)
;
_olex2_submission_special_instructions 'No special instructions were received'
_oxdiff_exptl_absorpt_empirical_details
;
Empirical correction (ABSPACK) includes:
- Absorption correction using spherical harmonics
- Frame scaling
;
_oxdiff_exptl_absorpt_empirical_full_max 1.323
_oxdiff_exptl_absorpt_empirical_full_min 0.836

loop_
_space_group_symop_operation_xyz
'x, y, z'
'-x, -y, -z'

loop_
_atom_site_label
_atom_site_type_symbol
_atom_site_fract_x
_atom_site_fract_y
_atom_site_fract_z
_atom_site_U_iso_or_equiv
_atom_site_adp_type
_atom_site_occupancy
_atom_site_site_symmetry_order
_atom_site_calc_flag
_atom_site_refinement_flags_posn
_atom_site_refinement_flags_adp
_atom_site_refinement_flags_occupancy
_atom_site_disorder_assembly
_atom_site_disorder_group
Co1 Co 0.26074(3) 0.66292(2) 0.30479(2) 0.00997(8) Uani 1 1 d . . . . .
Cl1 Cl 0.26937(6) 0.73839(4) 0.73302(4) 0.01967(18) Uani 0.964(3) 1 d . . . . .
Cl2 Cl 0.74071(5) 0.79661(4) 1.04486(3) 0.01843(10) Uani 1 1 d . . . . .
O9 O 0.08905(16) 0.69873(10) 0.34143(10) 0.0159(3) Uani 1 1 d . . . . .
N4 N 0.07753(18) 0.54111(12) 0.18313(11) 0.0122(3) Uani 1 1 d . . . . .
N1 N 0.55381(18) 0.67758(12) 0.26598(11) 0.0127(3) Uani 1 1 d . . . . .
C6 C 0.6029(2) 0.82960(14) 0.41252(14) 0.0129(3) Uani 1 1 d . . . . .
C2 C 0.6315(2) 0.60808(16) 0.23277(14) 0.0164(4) Uani 1 1 d . . . . .
H2 H 0.737403 0.633547 0.227134 0.020 Uiso 1 1 calc R U . . .
O3 O 0.16615(19) 0.62142(12) 0.72326(12) 0.0293(3) Uani 1 1 d . . . . .
O5 O 0.82342(18) 0.81592(12) 1.15663(11) 0.0250(3) Uani 1 1 d . . . . .
O1 O 0.2028(2) 0.77185(14) 0.63770(12) 0.0320(4) Uani 1 1 d . . . . .
O2 O 0.27038(19) 0.81593(12) 0.81969(11) 0.0268(3) Uani 1 1 d . . . . .
O8 O 0.7818(2) 0.71131(14) 0.99183(12) 0.0334(4) Uani 1 1 d . . . . .
O4 O 0.43690(19) 0.74531(13) 0.74991(13) 0.0305(3) Uani 1 1 d . . . . .
O6 O 0.8015(3) 0.90277(14) 1.01687(14) 0.0559(6) Uani 1 1 d . . . . .
O7 O 0.5658(2) 0.7586(2) 1.01637(16) 0.0680(7) Uani 1 1 d . . . . .
N3 N 0.45690(18) 0.77869(12) 0.42490(11) 0.0130(3) Uani 1 1 d . . . . .
N2 N 0.38743(18) 0.50239(12) 0.23019(11) 0.0128(3) Uani 1 1 d . . . . .
C3 C 0.5259(2) 0.49691(16) 0.21009(14) 0.0164(4) Uani 1 1 d . . . . .
H3 H 0.542966 0.428964 0.185446 0.020 Uiso 1 1 calc R U . . .
C4 C 0.6001(2) 0.80261(14) 0.30263(13) 0.0129(3) Uani 1 1 d . . . . .
H4 H 0.711352 0.845732 0.301058 0.015 Uiso 1 1 calc R U . . .
C8 C 0.7396(2) 0.93395(16) 0.59270(15) 0.0210(4) Uani 1 1 d . . . . .
H8 H 0.836817 0.984227 0.650705 0.025 Uiso 1 1 calc R U . . .
C9 C 0.5906(3) 0.88582(16) 0.60435(15) 0.0221(4) Uani 1 1 d . . . . .
H9 H 0.582781 0.904601 0.670390 0.027 Uiso 1 1 calc R U . . .
C1 C 0.4074(2) 0.61174(14) 0.26418(13) 0.0122(3) Uani 1 1 d . . . . .
C10 C 0.4521(2) 0.80992(15) 0.51934(14) 0.0172(4) Uani 1 1 d . . . . .
H10 H 0.349531 0.778679 0.528237 0.021 Uiso 1 1 calc R U . . .
C7 C 0.7445(2) 0.90724(15) 0.49400(14) 0.0163(4) Uani 1 1 d . . . . .
H7 H 0.844127 0.941990 0.482763 0.020 Uiso 1 1 calc R U . . .
C5 C 0.2354(2) 0.41525(14) 0.22729(14) 0.0136(3) Uani 1 1 d . . . . .
H5 H 0.230426 0.335320 0.201491 0.016 Uiso 1 1 calc R U . . .
O10 O -0.00597(17) 0.81841(12) 0.39660(11) 0.0213(3) Uani 1 1 d . . . . .
N5 N 0.23063(18) 0.53620(12) 0.37756(11) 0.0125(3) Uani 1 1 d . . . . .
N6 N 0.30896(18) 0.78846(12) 0.23140(11) 0.0122(3) Uani 1 1 d . . . . .
N7 N 0.1131(2) 0.80711(14) 0.37962(13) 0.0215(3) Uani 1 1 d . . . . .
C22 C -0.0466(2) 0.34434(15) 0.08060(14) 0.0152(4) Uani 1 1 d . . . . .
H22 H -0.037802 0.270974 0.064388 0.018 Uiso 1 1 calc R U . . .
C11 C 0.4660(2) 0.83902(15) 0.23450(13) 0.0127(3) Uani 1 1 d . . . . .
C21 C 0.0843(2) 0.43478(14) 0.15812(13) 0.0125(3) Uani 1 1 d . . . . .
C25 C -0.0623(2) 0.55713(15) 0.12921(14) 0.0146(3) Uani 1 1 d . . . . .
H25 H -0.068262 0.631422 0.145509 0.018 Uiso 1 1 calc R U . . .
C15 C 0.1924(2) 0.82788(15) 0.18059(14) 0.0143(3) Uani 1 1 d . . . . .
H15 H 0.083132 0.795762 0.180291 0.017 Uiso 1 1 calc R U . . .
C12 C 0.5071(2) 0.92518(15) 0.18471(14) 0.0153(4) Uani 1 1 d . . . . .
H12 H 0.618207 0.958369 0.188301 0.018 Uiso 1 1 calc R U . . .
C18 C 0.1912(2) 0.35821(16) 0.47856(15) 0.0197(4) Uani 1 1 d . . . . .
H18 H 0.180265 0.298185 0.513898 0.024 Uiso 1 1 calc R U . . .
C19 C 0.1846(2) 0.46216(16) 0.51967(15) 0.0182(4) Uani 1 1 d . . . . .
H19 H 0.167983 0.474476 0.583500 0.022 Uiso 1 1 calc R U . . .
C16 C 0.2318(2) 0.43255(15) 0.33598(14) 0.0136(3) Uani 1 1 d . . . . .
C14 C 0.2251(2) 0.91376(15) 0.12842(14) 0.0166(4) Uani 1 1 d . . . . .
H14 H 0.138857 0.938625 0.092367 0.020 Uiso 1 1 calc R U . . .
C23 C -0.1909(2) 0.36156(16) 0.02671(14) 0.0172(4) Uani 1 1 d . . . . .
H23 H -0.283248 0.299974 -0.025953 0.021 Uiso 1 1 calc R U . . .
C24 C -0.1979(2) 0.46980(16) 0.05091(14) 0.0168(4) Uani 1 1 d . . . . .
H24 H -0.294746 0.484262 0.014254 0.020 Uiso 1 1 calc R U . . .
C20 C 0.2026(2) 0.54860(15) 0.46699(14) 0.0147(3) Uani 1 1 d . . . . .
H20 H 0.194970 0.619264 0.494918 0.018 Uiso 1 1 calc R U . . .
C17 C 0.2140(2) 0.34263(16) 0.38442(15) 0.0174(4) Uani 1 1 d . . . . .
H17 H 0.217284 0.271333 0.353866 0.021 Uiso 1 1 calc R U . . .
C13 C 0.3842(2) 0.96293(15) 0.12925(14) 0.0176(4) Uani 1 1 d . . . . .
H13 H 0.408728 1.020795 0.092974 0.021 Uiso 1 1 calc R U . . .
O11 O -0.0051(3) 0.88237(17) 0.81534(16) 0.0453(4) Uani 1 1 d . . . . .
O12 O 0.8994(4) 1.0448(3) 0.3488(3) 0.0252(12) Uani 0.394(6) 1 d G . P . .
H12A H 0.863161 1.100714 0.357880 0.038 Uiso 0.394(6) 1 d G U P . .
H12B H 0.932380 1.053421 0.297231 0.038 Uiso 0.394(6) 1 d G U P . .
H11A H 0.057(5) 0.949(3) 0.869(3) 0.073(11) Uiso 1 1 d . . . . .
H11B H -0.100(4) 0.866(3) 0.831(2) 0.044(8) Uiso 1 1 d . . . . .

loop_
_atom_site_aniso_label
_atom_site_aniso_U_11
_atom_site_aniso_U_22
_atom_site_aniso_U_33
_atom_site_aniso_U_23
_atom_site_aniso_U_13
_atom_site_aniso_U_12
Co1 0.01005(14) 0.00798(14) 0.01222(15) 0.00241(11) 0.00559(11) 0.00240(10)
Cl1 0.0215(3) 0.0163(3) 0.0210(3) 0.00303(17) 0.01422(19) 0.00078(18)
Cl2 0.0153(2) 0.0201(2) 0.0208(2) 0.00329(17) 0.00614(17) 0.00929(17)
O9 0.0179(6) 0.0125(6) 0.0196(7) 0.0035(5) 0.0098(5) 0.0063(5)
N4 0.0123(7) 0.0112(7) 0.0137(7) 0.0035(6) 0.0071(6) 0.0027(6)
N1 0.0123(7) 0.0118(7) 0.0156(7) 0.0034(6) 0.0073(6) 0.0043(6)
C6 0.0145(8) 0.0094(8) 0.0152(9) 0.0040(6) 0.0060(7) 0.0044(7)
C2 0.0145(9) 0.0179(9) 0.0199(9) 0.0041(7) 0.0092(7) 0.0077(7)
O3 0.0335(8) 0.0169(7) 0.0348(8) -0.0006(6) 0.0232(7) -0.0021(6)
O5 0.0249(7) 0.0326(8) 0.0203(7) 0.0083(6) 0.0102(6) 0.0119(6)
O1 0.0331(9) 0.0425(9) 0.0257(8) 0.0139(7) 0.0173(7) 0.0123(7)
O2 0.0363(8) 0.0174(7) 0.0260(8) 0.0017(6) 0.0179(7) 0.0040(6)
O8 0.0473(10) 0.0352(9) 0.0307(8) 0.0075(7) 0.0192(7) 0.0284(8)
O4 0.0252(8) 0.0294(8) 0.0415(9) 0.0133(7) 0.0191(7) 0.0074(6)
O6 0.0884(16) 0.0215(8) 0.0339(10) 0.0140(7) -0.0024(10) 0.0126(9)
O7 0.0152(8) 0.126(2) 0.0434(11) -0.0147(12) 0.0066(8) 0.0202(10)
N3 0.0140(7) 0.0104(7) 0.0149(7) 0.0037(6) 0.0068(6) 0.0036(6)
N2 0.0127(7) 0.0112(7) 0.0152(7) 0.0026(6) 0.0065(6) 0.0044(6)
C3 0.0162(9) 0.0170(9) 0.0195(9) 0.0031(7) 0.0092(7) 0.0091(7)
C4 0.0127(8) 0.0099(8) 0.0151(9) 0.0025(6) 0.0061(7) 0.0024(6)
C8 0.0227(10) 0.0141(9) 0.0170(9) 0.0016(7) 0.0037(8) -0.0008(7)
C9 0.0290(11) 0.0163(9) 0.0170(9) 0.0011(7) 0.0111(8) 0.0016(8)
C1 0.0130(8) 0.0106(8) 0.0117(8) 0.0027(6) 0.0043(7) 0.0030(6)
C10 0.0210(9) 0.0130(8) 0.0179(9) 0.0030(7) 0.0109(8) 0.0034(7)
C7 0.0152(9) 0.0127(8) 0.0189(9) 0.0039(7) 0.0063(7) 0.0025(7)
C5 0.0139(8) 0.0087(8) 0.0175(9) 0.0025(6) 0.0069(7) 0.0023(6)
O10 0.0222(7) 0.0225(7) 0.0260(7) 0.0063(6) 0.0140(6) 0.0120(6)
N5 0.0114(7) 0.0119(7) 0.0139(7) 0.0043(6) 0.0050(6) 0.0032(6)
N6 0.0138(7) 0.0099(7) 0.0128(7) 0.0023(6) 0.0058(6) 0.0036(6)
N7 0.0227(8) 0.0157(8) 0.0267(9) 0.0028(7) 0.0116(7) 0.0067(7)
C22 0.0160(9) 0.0135(8) 0.0157(9) 0.0026(7) 0.0091(7) 0.0022(7)
C11 0.0136(8) 0.0115(8) 0.0122(8) 0.0010(6) 0.0054(7) 0.0038(7)
C21 0.0145(8) 0.0117(8) 0.0139(8) 0.0050(6) 0.0093(7) 0.0034(7)
C25 0.0144(8) 0.0152(8) 0.0164(9) 0.0063(7) 0.0079(7) 0.0051(7)
C15 0.0147(8) 0.0115(8) 0.0152(9) 0.0014(7) 0.0054(7) 0.0040(7)
C12 0.0167(9) 0.0116(8) 0.0157(9) 0.0019(7) 0.0076(7) 0.0016(7)
C18 0.0209(9) 0.0182(9) 0.0203(9) 0.0111(7) 0.0074(8) 0.0057(7)
C19 0.0179(9) 0.0204(9) 0.0163(9) 0.0071(7) 0.0072(7) 0.0053(7)
C16 0.0114(8) 0.0122(8) 0.0162(9) 0.0043(7) 0.0045(7) 0.0033(6)
C14 0.0195(9) 0.0135(8) 0.0158(9) 0.0034(7) 0.0051(7) 0.0066(7)
C23 0.0141(9) 0.0182(9) 0.0137(9) 0.0006(7) 0.0055(7) -0.0004(7)
C24 0.0129(8) 0.0205(9) 0.0162(9) 0.0057(7) 0.0060(7) 0.0041(7)
C20 0.0137(8) 0.0147(8) 0.0148(9) 0.0037(7) 0.0059(7) 0.0033(7)
C17 0.0182(9) 0.0134(8) 0.0209(9) 0.0067(7) 0.0067(7) 0.0062(7)
C13 0.0238(10) 0.0116(8) 0.0159(9) 0.0043(7) 0.0077(8) 0.0043(7)
O11 0.0583(13) 0.0344(10) 0.0436(11) 0.0045(8) 0.0184(10) 0.0208(9)
O12 0.021(2) 0.024(2) 0.032(2) 0.0107(16) 0.0090(16) 0.0088(15)

loop_
_atom_type_symbol
_atom_type_description
_atom_type_scat_dispersion_real
_atom_type_scat_dispersion_imag
_atom_type_scat_source
C C 0.0181 0.0091 'International Tables Vol C Tables 4.2.6.8 and 6.1.1.4'
H H 0.0000 0.0000 'International Tables Vol C Tables 4.2.6.8 and 6.1.1.4'
Cl Cl 0.3639 0.7018 'International Tables Vol C Tables 4.2.6.8 and 6.1.1.4'
Co Co -2.3653 3.6143 'International Tables Vol C Tables 4.2.6.8 and 6.1.1.4'
N N 0.0311 0.0180 'International Tables Vol C Tables 4.2.6.8 and 6.1.1.4'
O O 0.0492 0.0322 'International Tables Vol C Tables 4.2.6.8 and 6.1.1.4'

loop_
_geom_angle_atom_site_label_1
_geom_angle_atom_site_label_2
_geom_angle_atom_site_label_3
_geom_angle
_geom_angle_site_symmetry_1
_geom_angle_site_symmetry_3
_geom_angle_publ_flag
O9 Co1 N4 87.29(6) . . ?
O9 Co1 N3 97.23(6) . . ?
O9 Co1 N5 88.27(6) . . ?
O9 Co1 N6 96.55(6) . . ?
N4 Co1 N3 175.30(6) . . ?
N4 Co1 N5 83.24(6) . . ?
N4 Co1 N6 98.01(6) . . ?
N3 Co1 N6 82.82(6) . . ?
C1 Co1 O9 173.53(6) . . ?
C1 Co1 N4 87.27(7) . . ?
C1 Co1 N3 88.14(7) . . ?
C1 Co1 N5 87.62(7) . . ?
C1 Co1 N6 87.67(7) . . ?
N5 Co1 N3 95.55(6) . . ?
N5 Co1 N6 175.06(6) . . ?
O3 Cl1 O1 109.33(10) . . ?
O3 Cl1 O2 109.70(8) . . ?
O2 Cl1 O1 109.21(9) . . ?
O4 Cl1 O3 109.81(9) . . ?
O4 Cl1 O1 109.12(9) . . ?
O4 Cl1 O2 109.65(10) . . ?
O8 Cl2 O5 109.15(9) . . ?
O8 Cl2 O6 108.40(12) . . ?
O6 Cl2 O5 108.53(10) . . ?
O7 Cl2 O5 110.22(11) . . ?
O7 Cl2 O8 109.78(12) . . ?
O7 Cl2 O6 110.71(15) . . ?
N7 O9 Co1 119.51(11) . . ?
C21 N4 Co1 120.18(12) . . ?
C25 N4 Co1 121.75(12) . . ?
C25 N4 C21 117.81(15) . . ?
C2 N1 C4 134.28(15) . . ?
C1 N1 C2 109.87(14) . . ?
C1 N1 C4 115.83(14) . . ?
N3 C6 C4 116.60(15) . . ?
N3 C6 C7 122.33(16) . . ?
C7 C6 C4 120.97(16) . . ?
N1 C2 H2 126.8 . . ?
C3 C2 N1 106.38(15) . . ?
C3 C2 H2 126.8 . . ?
C6 N3 Co1 119.88(12) . . ?
C10 N3 Co1 122.54(12) . . ?
C10 N3 C6 117.58(15) . . ?
C3 N2 C5 133.92(15) . . ?
C1 N2 C3 110.17(14) . . ?
C1 N2 C5 115.80(14) . . ?
C2 C3 N2 106.17(15) . . ?
C2 C3 H3 126.9 . . ?
N2 C3 H3 126.9 . . ?
N1 C4 C6 108.84(13) . . ?
N1 C4 H4 110.7 . . ?
N1 C4 C11 109.15(14) . . ?
C6 C4 H4 110.7 . . ?
C6 C4 C11 106.64(14) . . ?
C11 C4 H4 110.7 . . ?
C9 C8 H8 120.8 . . ?
C9 C8 C7 118.42(18) . . ?
C7 C8 H8 120.8 . . ?
C8 C9 H9 120.2 . . ?
C8 C9 C10 119.65(18) . . ?
C10 C9 H9 120.2 . . ?
N1 C1 Co1 126.28(13) . . ?
N2 C1 Co1 126.30(13) . . ?
N2 C1 N1 107.41(15) . . ?
N3 C10 C9 122.66(17) . . ?
N3 C10 H10 118.7 . . ?
C9 C10 H10 118.7 . . ?
C6 C7 C8 119.22(17) . . ?
C6 C7 H7 120.4 . . ?
C8 C7 H7 120.4 . . ?
N2 C5 H5 110.8 . . ?
N2 C5 C21 109.36(14) . . ?
N2 C5 C16 108.84(14) . . ?
C21 C5 H5 110.8 . . ?
C16 C5 H5 110.8 . . ?
C16 C5 C21 106.22(14) . . ?
C16 N5 Co1 120.42(12) . . ?
C20 N5 Co1 121.74(12) . . ?
C20 N5 C16 117.80(15) . . ?
C11 N6 Co1 119.75(12) . . ?
C15 N6 Co1 122.59(12) . . ?
C15 N6 C11 117.64(15) . . ?
O10 N7 O9 113.14(15) . . ?
C21 C22 H22 120.3 . . ?
C21 C22 C23 119.33(17) . . ?
C23 C22 H22 120.3 . . ?
N6 C11 C4 116.70(14) . . ?
N6 C11 C12 122.61(16) . . ?
C12 C11 C4 120.54(16) . . ?
N4 C21 C5 116.77(15) . . ?
N4 C21 C22 122.26(16) . . ?
C22 C21 C5 120.65(15) . . ?
N4 C25 H25 118.7 . . ?
N4 C25 C24 122.65(17) . . ?
C24 C25 H25 118.7 . . ?
N6 C15 H15 118.7 . . ?
N6 C15 C14 122.63(17) . . ?
C14 C15 H15 118.7 . . ?
C11 C12 H12 120.3 . . ?
C11 C12 C13 119.38(17) . . ?
C13 C12 H12 120.3 . . ?
C19 C18 H18 120.6 . . ?
C19 C18 C17 118.85(17) . . ?
C17 C18 H18 120.6 . . ?
C18 C19 H19 120.3 . . ?
C18 C19 C20 119.33(17) . . ?
C20 C19 H19 120.3 . . ?
N5 C16 C5 116.22(15) . . ?
N5 C16 C17 122.49(16) . . ?
C17 C16 C5 120.98(16) . . ?
C15 C14 H14 120.2 . . ?
C13 C14 C15 119.60(17) . . ?
C13 C14 H14 120.2 . . ?
C22 C23 H23 120.6 . . ?
C24 C23 C22 118.73(17) . . ?
C24 C23 H23 120.6 . . ?
C25 C24 H24 120.4 . . ?
C23 C24 C25 119.21(17) . . ?
C23 C24 H24 120.4 . . ?
N5 C20 C19 122.47(17) . . ?
N5 C20 H20 118.8 . . ?
C19 C20 H20 118.8 . . ?
C18 C17 H17 120.5 . . ?
C16 C17 C18 118.96(17) . . ?
C16 C17 H17 120.5 . . ?
C12 C13 H13 121.0 . . ?
C14 C13 C12 118.08(16) . . ?
C14 C13 H13 121.0 . . ?
H11A O11 H11B 95(3) . . ?
H12A O12 H12B 104.5 . . ?

loop_
_geom_bond_atom_site_label_1
_geom_bond_atom_site_label_2
_geom_bond_distance
_geom_bond_site_symmetry_2
_geom_bond_publ_flag
Co1 O9 1.9404(13) . ?
Co1 N4 1.9866(15) . ?
Co1 N3 1.9918(15) . ?
Co1 C1 1.8458(18) . ?
Co1 N5 1.9916(14) . ?
Co1 N6 2.0021(14) . ?
Cl1 O3 1.4411(14) . ?
Cl1 O1 1.4484(16) . ?
Cl1 O2 1.4418(14) . ?
Cl1 O4 1.4370(16) . ?
Cl2 O5 1.4475(14) . ?
Cl2 O8 1.4263(15) . ?
Cl2 O6 1.4336(18) . ?
Cl2 O7 1.4135(18) . ?
O9 N7 1.314(2) . ?
N4 C21 1.356(2) . ?
N4 C25 1.343(2) . ?
N1 C2 1.394(2) . ?
N1 C4 1.463(2) . ?
N1 C1 1.326(2) . ?
C6 N3 1.363(2) . ?
C6 C4 1.515(2) . ?
C6 C7 1.381(3) . ?
C2 H2 0.9500 . ?
C2 C3 1.356(3) . ?
N3 C10 1.341(2) . ?
N2 C3 1.392(2) . ?
N2 C1 1.325(2) . ?
N2 C5 1.463(2) . ?
C3 H3 0.9500 . ?
C4 H4 1.0000 . ?
C4 C11 1.520(2) . ?
C8 H8 0.9500 . ?
C8 C9 1.376(3) . ?
C8 C7 1.391(3) . ?
C9 H9 0.9500 . ?
C9 C10 1.384(3) . ?
C10 H10 0.9500 . ?
C7 H7 0.9500 . ?
C5 H5 1.0000 . ?
C5 C21 1.515(2) . ?
C5 C16 1.514(2) . ?
O10 N7 1.222(2) . ?
N5 C16 1.354(2) . ?
N5 C20 1.349(2) . ?
N6 C11 1.358(2) . ?
N6 C15 1.341(2) . ?
C22 H22 0.9500 . ?
C22 C21 1.380(2) . ?
C22 C23 1.384(3) . ?
C11 C12 1.381(2) . ?
C25 H25 0.9500 . ?
C25 C24 1.383(3) . ?
C15 H15 0.9500 . ?
C15 C14 1.388(2) . ?
C12 H12 0.9500 . ?
C12 C13 1.391(3) . ?
C18 H18 0.9500 . ?
C18 C19 1.377(3) . ?
C18 C17 1.391(3) . ?
C19 H19 0.9500 . ?
C19 C20 1.386(3) . ?
C16 C17 1.383(2) . ?
C14 H14 0.9500 . ?
C14 C13 1.384(3) . ?
C23 H23 0.9500 . ?
C23 C24 1.378(3) . ?
C24 H24 0.9500 . ?
C20 H20 0.9500 . ?
C17 H17 0.9500 . ?
C13 H13 0.9500 . ?
O11 H11A 0.92(4) . ?
O11 H11B 0.93(3) . ?
O12 H12A 0.8699 . ?
O12 H12B 0.8699 . ?

loop_
_geom_torsion_atom_site_label_1
_geom_torsion_atom_site_label_2
_geom_torsion_atom_site_label_3
_geom_torsion_atom_site_label_4
_geom_torsion
_geom_torsion_site_symmetry_1
_geom_torsion_site_symmetry_2
_geom_torsion_site_symmetry_3
_geom_torsion_site_symmetry_4
_geom_torsion_publ_flag
Co1 O9 N7 O10 177.98(12) . . . . ?
Co1 N4 C21 C5 0.40(19) . . . . ?
Co1 N4 C21 C22 173.87(13) . . . . ?
Co1 N4 C25 C24 -173.54(13) . . . . ?
Co1 N3 C10 C9 176.60(14) . . . . ?
Co1 N5 C16 C5 -7.3(2) . . . . ?
Co1 N5 C16 C17 178.99(13) . . . . ?
Co1 N5 C20 C19 -178.72(13) . . . . ?
Co1 N6 C11 C4 -5.0(2) . . . . ?
Co1 N6 C11 C12 179.34(13) . . . . ?
Co1 N6 C15 C14 -179.05(13) . . . . ?
N4 Co1 C1 N1 140.36(16) . . . . ?
N4 Co1 C1 N2 -41.34(15) . . . . ?
N4 C25 C24 C23 0.1(3) . . . . ?
N1 C2 C3 N2 0.0(2) . . . . ?
N1 C4 C11 N6 59.20(19) . . . . ?
N1 C4 C11 C12 -125.06(17) . . . . ?
C6 N3 C10 C9 -3.6(3) . . . . ?
C6 C4 C11 N6 -58.23(19) . . . . ?
C6 C4 C11 C12 117.52(17) . . . . ?
C2 N1 C4 C6 -120.1(2) . . . . ?
C2 N1 C4 C11 123.9(2) . . . . ?
C2 N1 C1 Co1 178.08(13) . . . . ?
C2 N1 C1 N2 -0.49(19) . . . . ?
N3 Co1 C1 N1 -40.67(16) . . . . ?
N3 Co1 C1 N2 137.64(16) . . . . ?
N3 C6 C4 N1 -59.95(19) . . . . ?
N3 C6 C4 C11 57.68(19) . . . . ?
N3 C6 C7 C8 0.7(3) . . . . ?
N2 C5 C21 N4 -56.12(19) . . . . ?
N2 C5 C21 C22 130.29(16) . . . . ?
N2 C5 C16 N5 60.77(19) . . . . ?
N2 C5 C16 C17 -125.45(17) . . . . ?
C3 N2 C1 Co1 -178.06(13) . . . . ?
C3 N2 C1 N1 0.5(2) . . . . ?
C3 N2 C5 C21 -126.12(19) . . . . ?
C3 N2 C5 C16 118.2(2) . . . . ?
C4 N1 C2 C3 178.97(18) . . . . ?
C4 N1 C1 Co1 -0.9(2) . . . . ?
C4 N1 C1 N2 -179.45(14) . . . . ?
C4 C6 N3 Co1 6.0(2) . . . . ?
C4 C6 N3 C10 -173.76(15) . . . . ?
C4 C6 C7 C8 176.89(16) . . . . ?
C4 C11 C12 C13 -175.20(16) . . . . ?
C8 C9 C10 N3 1.3(3) . . . . ?
C9 C8 C7 C6 -3.0(3) . . . . ?
C1 N1 C2 C3 0.3(2) . . . . ?
C1 N1 C4 C6 58.53(19) . . . . ?
C1 N1 C4 C11 -57.50(19) . . . . ?
C1 N2 C3 C2 -0.3(2) . . . . ?
C1 N2 C5 C21 58.19(19) . . . . ?
C1 N2 C5 C16 -57.45(19) . . . . ?
C7 C6 N3 Co1 -177.62(13) . . . . ?
C7 C6 N3 C10 2.6(2) . . . . ?
C7 C6 C4 N1 123.67(17) . . . . ?
C7 C6 C4 C11 -118.70(17) . . . . ?
C7 C8 C9 C10 2.1(3) . . . . ?
C5 N2 C3 C2 -176.20(18) . . . . ?
C5 N2 C1 Co1 -1.4(2) . . . . ?
C5 N2 C1 N1 177.20(14) . . . . ?
C5 C16 C17 C18 -172.31(17) . . . . ?
N5 Co1 C1 N1 -136.30(16) . . . . ?
N5 Co1 C1 N2 42.00(16) . . . . ?
N5 C16 C17 C18 1.1(3) . . . . ?
N6 Co1 C1 N1 42.22(16) . . . . ?
N6 Co1 C1 N2 -139.48(16) . . . . ?
N6 C11 C12 C13 0.3(3) . . . . ?
N6 C15 C14 C13 -1.0(3) . . . . ?
C22 C23 C24 C25 -1.1(3) . . . . ?
C11 N6 C15 C14 2.7(2) . . . . ?
C11 C12 C13 C14 1.5(3) . . . . ?
C21 N4 C25 C24 0.6(2) . . . . ?
C21 C5 C16 N5 -56.89(19) . . . . ?
C21 C5 C16 C17 116.90(18) . . . . ?
C21 C22 C23 C24 1.3(3) . . . . ?
C25 N4 C21 C5 -173.81(14) . . . . ?
C25 N4 C21 C22 -0.3(2) . . . . ?
C15 N6 C11 C4 173.28(15) . . . . ?
C15 N6 C11 C12 -2.4(2) . . . . ?
C15 C14 C13 C12 -1.2(3) . . . . ?
C18 C19 C20 N5 -1.7(3) . . . . ?
C19 C18 C17 C16 0.9(3) . . . . ?
C16 C5 C21 N4 61.18(18) . . . . ?
C16 C5 C21 C22 -112.40(17) . . . . ?
C16 N5 C20 C19 3.6(3) . . . . ?
C23 C22 C21 N4 -0.6(3) . . . . ?
C23 C22 C21 C5 172.63(15) . . . . ?
C20 N5 C16 C5 170.38(15) . . . . ?
C20 N5 C16 C17 -3.3(3) . . . . ?
C17 C18 C19 C20 -0.7(3) . . . . ?
